data_7237590
loop_
_publ_author_name
'Ono, Toshikazu'
'Hisaeda, Yoshio'

_publ_section_title
;
 Flexible-color tuning and white-light emission in three-, four-, and
 five-component host/guest co-crystals by charge-transfer emissions as
 well as effective energy transfers
;
_journal_issue 10
_journal_name_full 'Journal of Materials Chemistry C'
_journal_page_first 2829
_journal_paper_doi 10.1039/C8TC06165C
_journal_volume 7
_journal_year 2019
_chemical_formula_moiety 'C60 H12 B2 F30 N4 O4, 2(C9 H12)'
_chemical_formula_sum 'C78 H36 B2 F30 N4 O4'
_chemical_formula_weight 1684.73
_space_group_crystal_system monoclinic
_space_group_IT_number 14
_space_group_name_Hall '-P 2yn'
_space_group_name_H-M_alt 'P 1 21/n 1'
_atom_sites_solution_hydrogens geom
_atom_sites_solution_primary direct
_atom_sites_solution_secondary difmap
_audit_block_doi 10.5517/cc14c26s
_audit_creation_method 'APEX2 v2010.1-2'
_audit_update_record
;
2015-03-11 deposited with the CCDC.
2019-01-09 downloaded from the CCDC.
;
_cell_angle_alpha 90
_cell_angle_beta 99.764(2)
_cell_angle_gamma 90
_cell_formula_units_Z 2
_cell_length_a 11.1604(11)
_cell_length_b 21.035(2)
_cell_length_c 14.8978(15)
_cell_measurement_temperature 100
_cell_volume 3446.7(6)
_computing_cell_refinement 'SAINT V7.68A (Bruker AXS, 2009)'
_computing_data_reduction 'SAINT V7.68A (Bruker AXS, 2009)'
_computing_structure_refinement 'SHELXL-97 (Sheldrick, 2008)'
_computing_structure_solution 'SHELXS-97 (Sheldrick, 2008)'
_diffrn_ambient_temperature 100
_diffrn_measured_fraction_theta_full 0.998
_diffrn_measured_fraction_theta_max 0.998
_diffrn_measurement_device_type 'Bruker SMART APEX CCD'
_diffrn_measurement_method 'phi and omega scans'
_diffrn_radiation_monochromator graphite
_diffrn_radiation_source 'fine focus sealed tube'
_diffrn_radiation_type MoK\a
_diffrn_radiation_wavelength 0.71073
_diffrn_reflns_av_R_equivalents 0.0444
_diffrn_reflns_av_sigmaI/netI 0.0304
_diffrn_reflns_limit_h_max 14
_diffrn_reflns_limit_h_min -13
_diffrn_reflns_limit_k_max 26
_diffrn_reflns_limit_k_min -26
_diffrn_reflns_limit_l_max 18
_diffrn_reflns_limit_l_min -18
_diffrn_reflns_number 40997
_diffrn_reflns_theta_full 26.49
_diffrn_reflns_theta_max 26.49
_diffrn_reflns_theta_min 1.69
_exptl_absorpt_coefficient_mu 0.156
_exptl_absorpt_correction_T_max 0.98
_exptl_absorpt_correction_T_min 0.94
_exptl_absorpt_correction_type multi-scan
_exptl_absorpt_process_details 'SADABS V2008/1 (Bruker AXS)'
_exptl_crystal_colour yellow
_exptl_crystal_density_diffrn 1.623
_exptl_crystal_density_method 'not measured'
_exptl_crystal_description block
_exptl_crystal_F_000 1688
_exptl_crystal_size_max 0.40
_exptl_crystal_size_mid 0.18
_exptl_crystal_size_min 0.14
_refine_diff_density_max 0.346
_refine_diff_density_min -0.255
_refine_ls_extinction_method none
_refine_ls_goodness_of_fit_ref 1.024
_refine_ls_hydrogen_treatment constr
_refine_ls_matrix_type full
_refine_ls_number_parameters 535
_refine_ls_number_reflns 7108
_refine_ls_number_restraints 0
_refine_ls_restrained_S_all 1.024
_refine_ls_R_factor_all 0.0579
_refine_ls_R_factor_gt 0.0398
_refine_ls_shift/su_max 0.001
_refine_ls_shift/su_mean 0.000
_refine_ls_structure_factor_coef Fsqd
_refine_ls_weighting_details 'calc w=1/[\s^2^(Fo^2^)+(0.0499P)^2^+1.6753P] where P=(Fo^2^+2Fc^2^)/3'
_refine_ls_weighting_scheme calc
_refine_ls_wR_factor_gt 0.0976
_refine_ls_wR_factor_ref 0.1075
_reflns_number_gt 5479
_reflns_number_total 7108
_reflns_threshold_expression >2sigma(I)
_cod_data_source_file c8tc06165c2.cif
_cod_data_source_block I_CCDC9
_cod_database_code 7237590

loop_
_space_group_symop_operation_xyz
'x, y, z'
'-x+1/2, y+1/2, -z+1/2'
'-x, -y, -z'
'x-1/2, -y-1/2, z-1/2'

loop_
_atom_site_type_symbol
_atom_site_label
_atom_site_fract_x
_atom_site_fract_y
_atom_site_fract_z
_atom_site_U_iso_or_equiv
_atom_site_adp_type
_atom_site_calc_flag
_atom_site_refinement_flags
_atom_site_occupancy
B B1 0.19643(18) 0.82129(9) 0.06621(13) 0.0179(4) Uani d . 1
C C1 -0.02165(17) 0.90680(8) 0.33435(12) 0.0222(4) Uani d . 1
C C2 -0.02306(16) 0.92699(8) 0.42886(12) 0.0201(4) Uani d . 1
C C3 -0.04523(17) 0.88242(8) 0.49165(13) 0.0240(4) Uani d . 1
H H3 -0.0601 0.8394 0.4735 0.029 Uiso calc R 1
C C4 -0.04588(17) 0.90015(8) 0.58213(12) 0.0227(4) Uani d . 1
H H4 -0.0614 0.8692 0.6252 0.027 Uiso calc R 1
C C5 0.02557(16) 1.01955(8) 0.29519(12) 0.0197(4) Uani d . 1
C C6 0.02397(16) 1.03759(8) 0.39119(12) 0.0190(4) Uani d . 1
C C7 0.00055(15) 0.99106(8) 0.45436(11) 0.0175(3) Uani d . 1
C C8 0.08685(15) 0.89314(8) 0.16325(11) 0.0179(3) Uani d . 1
H H8 0.1459 0.8782 0.2123 0.021 Uiso calc R 1
C C9 0.00114(16) 0.93596(8) 0.18066(11) 0.0187(4) Uani d . 1
C C10 -0.08474(16) 0.95887(8) 0.11056(12) 0.0216(4) Uani d . 1
H H10 -0.143 0.9896 0.1215 0.026 Uiso calc R 1
C C11 -0.08323(16) 0.93572(9) 0.02375(12) 0.0220(4) Uani d . 1
H H11 -0.1419 0.9499 -0.026 0.026 Uiso calc R 1
C C12 0.00341(15) 0.89210(8) 0.00987(12) 0.0192(4) Uani d . 1
H H12 0.0027 0.8759 -0.0497 0.023 Uiso calc R 1
C C1A 0.32735(16) 0.85924(9) 0.07840(11) 0.0195(4) Uani d . 1
C C2A 0.42740(17) 0.82670(9) 0.05632(12) 0.0247(4) Uani d . 1
C C3A 0.53806(18) 0.85406(11) 0.05117(13) 0.0332(5) Uani d . 1
C C4A 0.55493(18) 0.91720(12) 0.07124(14) 0.0350(5) Uani d . 1
C C5A 0.46185(18) 0.95190(10) 0.09561(13) 0.0299(4) Uani d . 1
C C6A 0.35120(16) 0.92297(9) 0.09787(12) 0.0216(4) Uani d . 1
C C7A 0.17349(16) 0.79488(8) -0.03909(12) 0.0203(4) Uani d . 1
C C8A 0.15610(19) 0.73196(9) -0.06608(13) 0.0288(4) Uani d . 1
C C9A 0.1515(2) 0.71157(9) -0.15485(14) 0.0333(5) Uani d . 1
C C10A 0.16396(19) 0.75462(10) -0.22167(13) 0.0296(4) Uani d . 1
C C11A 0.18051(16) 0.81762(9) -0.19921(12) 0.0245(4) Uani d . 1
C C12A 0.18577(16) 0.83598(8) -0.11001(12) 0.0202(4) Uani d . 1
C C13A 0.18696(17) 0.76757(8) 0.14456(12) 0.0212(4) Uani d . 1
C C14A 0.27978(18) 0.74687(9) 0.21214(12) 0.0250(4) Uani d . 1
C C15A 0.2640(2) 0.70332(9) 0.27893(13) 0.0317(5) Uani d . 1
C C16A 0.1510(2) 0.67952(9) 0.28213(13) 0.0371(5) Uani d . 1
C C17A 0.0541(2) 0.69909(10) 0.21798(14) 0.0360(5) Uani d . 1
C C18A 0.07449(19) 0.74104(9) 0.15131(13) 0.0276(4) Uani d . 1
C C1S 0.29057(18) 0.89305(9) 0.45914(13) 0.0293(4) Uani d . 1
C C2S 0.29134(18) 0.91108(9) 0.54899(13) 0.0282(4) Uani d . 1
H H2S 0.2763 0.88 0.592 0.034 Uiso calc R 1
C C3S 0.31357(18) 0.97357(9) 0.57743(13) 0.0275(4) Uani d . 1
C C4S 0.33324(17) 1.01879(9) 0.51386(14) 0.0288(4) Uani d . 1
H H4S 0.3476 1.0617 0.5325 0.035 Uiso calc R 1
C C5S 0.33236(17) 1.00249(10) 0.42292(14) 0.0292(4) Uani d . 1
C C6S 0.31091(18) 0.93975(10) 0.39711(13) 0.0292(4) Uani d . 1
H H6S 0.31 0.9282 0.3354 0.035 Uiso calc R 1
C C7S 0.2701(2) 0.82481(11) 0.43038(16) 0.0447(6) Uani d . 1
H H7Z 0.2609 0.7989 0.4834 0.067 Uiso calc R 1
H H7Y 0.3398 0.8095 0.4044 0.067 Uiso calc R 1
H H7X 0.1962 0.8216 0.3845 0.067 Uiso calc R 1
C C8S 0.3183(2) 0.99179(11) 0.67613(14) 0.0384(5) Uani d . 1
H H8Z 0.3654 1.031 0.689 0.058 Uiso calc R 1
H H8X 0.3571 0.9576 0.7154 0.058 Uiso calc R 1
H H8Y 0.2355 0.9985 0.688 0.058 Uiso calc R 1
C C9S 0.3547(2) 1.05302(12) 0.35588(16) 0.0421(6) Uani d . 1
H H9Z 0.3509 1.0339 0.2955 0.063 Uiso calc R 1
H H9Y 0.4352 1.0718 0.3755 0.063 Uiso calc R 1
H H9X 0.2925 1.0862 0.3531 0.063 Uiso calc R 1
F F2A 0.41640(11) 0.76400(5) 0.03728(8) 0.0336(3) Uani d . 1
F F3A 0.62878(11) 0.81980(7) 0.02708(8) 0.0475(4) Uani d . 1
F F4A 0.66106(11) 0.94598(8) 0.06637(10) 0.0574(4) Uani d . 1
F F5A 0.47655(12) 1.01435(6) 0.11463(9) 0.0438(3) Uani d . 1
F F6A 0.26372(10) 0.96263(5) 0.11808(8) 0.0271(3) Uani d . 1
F F8A 0.14541(13) 0.68587(5) -0.00496(8) 0.0421(3) Uani d . 1
F F9A 0.13419(15) 0.64989(6) -0.17620(9) 0.0541(4) Uani d . 1
F F10A 0.15885(12) 0.73570(6) -0.30781(8) 0.0431(3) Uani d . 1
F F11A 0.19041(11) 0.86074(6) -0.26396(7) 0.0327(3) Uani d . 1
F F12A 0.20469(10) 0.89892(5) -0.09267(7) 0.0239(2) Uani d . 1
F F14A 0.39435(10) 0.76956(6) 0.21811(8) 0.0334(3) Uani d . 1
F F15A 0.35944(13) 0.68592(6) 0.34203(8) 0.0456(3) Uani d . 1
F F16A 0.13448(16) 0.63722(6) 0.34614(8) 0.0554(4) Uani d . 1
F F17A -0.05733(14) 0.67640(7) 0.22043(9) 0.0551(4) Uani d . 1
F F18A -0.02310(11) 0.75670(6) 0.08825(8) 0.0365(3) Uani d . 1
N N1 0.00152(13) 0.95504(7) 0.27331(10) 0.0190(3) Uani d . 1
N N2 0.08953(12) 0.87163(7) 0.07851(9) 0.0173(3) Uani d . 1
O O1 -0.04033(14) 0.85277(6) 0.30747(9) 0.0326(3) Uani d . 1
O O2 0.04576(12) 1.05647(6) 0.23718(9) 0.0270(3) Uani d . 1

loop_
_atom_site_aniso_label
_atom_site_aniso_U_11
_atom_site_aniso_U_22
_atom_site_aniso_U_33
_atom_site_aniso_U_12
_atom_site_aniso_U_13
_atom_site_aniso_U_23
B1 0.0205(10) 0.0165(9) 0.0164(9) 0.0031(8) 0.0025(8) -0.0009(7)
C1 0.0267(10) 0.0178(9) 0.0231(9) -0.0003(7) 0.0072(8) -0.0011(7)
C2 0.0221(9) 0.0175(9) 0.0215(9) 0.0005(7) 0.0059(7) -0.0006(7)
C3 0.0323(10) 0.0151(9) 0.0258(10) -0.0030(7) 0.0085(8) -0.0027(7)
C4 0.0311(10) 0.0167(9) 0.0219(9) -0.0016(7) 0.0086(8) 0.0026(7)
C5 0.0197(9) 0.0193(9) 0.0212(9) 0.0019(7) 0.0066(7) -0.0002(7)
C6 0.0185(9) 0.0192(9) 0.0204(9) 0.0016(7) 0.0064(7) 0.0000(7)
C7 0.0169(8) 0.0158(8) 0.0207(9) 0.0018(6) 0.0057(7) 0.0004(7)
C8 0.0171(8) 0.0198(9) 0.0162(8) -0.0005(7) 0.0011(7) 0.0004(7)
C9 0.0198(9) 0.0199(9) 0.0167(8) -0.0014(7) 0.0044(7) -0.0011(7)
C10 0.0176(9) 0.0218(9) 0.0261(10) 0.0010(7) 0.0059(7) -0.0004(7)
C11 0.0160(9) 0.0268(10) 0.0217(9) 0.0013(7) -0.0011(7) 0.0029(7)
C12 0.0168(8) 0.0240(9) 0.0156(8) -0.0017(7) -0.0003(7) 0.0002(7)
C1A 0.0187(9) 0.0257(9) 0.0135(8) 0.0032(7) 0.0014(7) 0.0026(7)
C2A 0.0273(10) 0.0301(10) 0.0168(9) 0.0089(8) 0.0042(7) 0.0045(7)
C3A 0.0219(10) 0.0571(14) 0.0222(10) 0.0163(9) 0.0078(8) 0.0140(9)
C4A 0.0176(10) 0.0559(14) 0.0306(11) -0.0077(9) 0.0012(8) 0.0146(10)
C5A 0.0275(10) 0.0338(11) 0.0257(10) -0.0071(8) -0.0029(8) 0.0074(8)
C6A 0.0199(9) 0.0265(10) 0.0176(9) 0.0020(7) 0.0007(7) 0.0021(7)
C7A 0.0217(9) 0.0224(9) 0.0162(8) 0.0026(7) 0.0013(7) -0.0024(7)
C8A 0.0428(12) 0.0224(10) 0.0213(10) -0.0008(8) 0.0059(9) -0.0015(8)
C9A 0.0496(13) 0.0233(10) 0.0271(11) -0.0011(9) 0.0064(9) -0.0103(8)
C10A 0.0338(11) 0.0393(12) 0.0156(9) -0.0013(9) 0.0039(8) -0.0114(8)
C11A 0.0219(9) 0.0336(11) 0.0180(9) 0.0014(8) 0.0035(7) 0.0028(8)
C12A 0.0195(9) 0.0205(9) 0.0201(9) 0.0014(7) 0.0024(7) -0.0024(7)
C13A 0.0318(10) 0.0168(9) 0.0155(9) 0.0023(7) 0.0054(7) -0.0027(7)
C14A 0.0362(11) 0.0215(9) 0.0180(9) 0.0054(8) 0.0062(8) -0.0022(7)
C15A 0.0565(14) 0.0218(10) 0.0156(9) 0.0110(9) 0.0024(9) -0.0001(7)
C16A 0.0724(16) 0.0224(10) 0.0184(10) -0.0077(10) 0.0131(10) -0.0008(8)
C17A 0.0544(14) 0.0287(11) 0.0276(11) -0.0194(10) 0.0146(10) -0.0074(9)
C18A 0.0375(11) 0.0250(10) 0.0199(9) -0.0060(8) 0.0036(8) -0.0038(8)
C1S 0.0304(11) 0.0285(10) 0.0267(10) 0.0032(8) -0.0022(8) -0.0023(8)
C2S 0.0315(11) 0.0261(10) 0.0257(10) 0.0001(8) 0.0011(8) 0.0034(8)
C3S 0.0261(10) 0.0301(11) 0.0249(10) 0.0003(8) 0.0004(8) -0.0014(8)
C4S 0.0270(10) 0.0249(10) 0.0334(11) -0.0017(8) 0.0019(8) -0.0009(8)
C5S 0.0203(10) 0.0358(11) 0.0308(11) -0.0008(8) 0.0025(8) 0.0065(9)
C6S 0.0265(10) 0.0388(12) 0.0216(10) 0.0039(8) 0.0020(8) -0.0025(8)
C7S 0.0619(16) 0.0311(12) 0.0375(13) 0.0039(11) -0.0022(11) -0.0082(10)
C8S 0.0506(14) 0.0350(12) 0.0288(11) -0.0013(10) 0.0043(10) -0.0053(9)
C9S 0.0387(13) 0.0469(14) 0.0424(13) -0.0052(10) 0.0115(10) 0.0120(11)
F2A 0.0401(7) 0.0323(6) 0.0299(6) 0.0179(5) 0.0102(5) -0.0012(5)
F3A 0.0306(7) 0.0806(10) 0.0357(7) 0.0276(6) 0.0183(6) 0.0203(7)
F4A 0.0220(7) 0.0889(12) 0.0612(9) -0.0136(7) 0.0067(6) 0.0195(8)
F5A 0.0426(7) 0.0387(7) 0.0473(8) -0.0204(6) -0.0004(6) 0.0018(6)
F6A 0.0263(6) 0.0193(5) 0.0352(6) 0.0005(4) 0.0043(5) -0.0047(4)
F8A 0.0826(10) 0.0193(6) 0.0256(6) -0.0064(6) 0.0124(6) -0.0018(5)
F9A 0.0996(12) 0.0274(7) 0.0364(7) -0.0103(7) 0.0148(8) -0.0171(6)
F10A 0.0574(8) 0.0546(8) 0.0180(6) -0.0061(6) 0.0085(6) -0.0156(5)
F11A 0.0393(7) 0.0428(7) 0.0168(5) 0.0005(5) 0.0075(5) 0.0061(5)
F12A 0.0307(6) 0.0197(5) 0.0211(5) 0.0016(4) 0.0038(4) 0.0019(4)
F14A 0.0284(6) 0.0441(7) 0.0264(6) 0.0118(5) 0.0007(5) 0.0098(5)
F15A 0.0725(10) 0.0374(7) 0.0238(6) 0.0194(6) -0.0002(6) 0.0093(5)
F16A 0.1111(13) 0.0339(7) 0.0241(6) -0.0183(8) 0.0195(7) 0.0064(5)
F17A 0.0694(10) 0.0580(9) 0.0408(8) -0.0385(8) 0.0178(7) -0.0021(7)
F18A 0.0323(7) 0.0416(7) 0.0337(7) -0.0146(5) 0.0001(5) 0.0002(5)
N1 0.0223(8) 0.0185(7) 0.0172(7) 0.0008(6) 0.0066(6) -0.0017(6)
N2 0.0161(7) 0.0188(7) 0.0165(7) -0.0004(6) 0.0016(6) -0.0015(6)
O1 0.0549(9) 0.0196(7) 0.0255(7) -0.0049(6) 0.0131(7) -0.0042(6)
O2 0.0388(8) 0.0232(7) 0.0214(7) -0.0041(6) 0.0117(6) 0.0003(5)

loop_
_atom_type_symbol
_atom_type_description
_atom_type_scat_dispersion_real
_atom_type_scat_dispersion_imag
_atom_type_scat_source
C C 0.0033 0.0016 'International Tables Vol C Tables 4.2.6.8 and 6.1.1.4'
H H 0.0000 0.0000 'International Tables Vol C Tables 4.2.6.8 and 6.1.1.4'
N N 0.0061 0.0033 'International Tables Vol C Tables 4.2.6.8 and 6.1.1.4'
O O 0.0106 0.0060 'International Tables Vol C Tables 4.2.6.8 and 6.1.1.4'
B B 0.0013 0.0007 'International Tables Vol C Tables 4.2.6.8 and 6.1.1.4'
F F 0.0171 0.0103 'International Tables Vol C Tables 4.2.6.8 and 6.1.1.4'

loop_
_citation_id
_citation_doi
_citation_year
1 10.1021/jacs.5b04178 2015

loop_
_geom_angle_atom_site_label_1
_geom_angle_atom_site_label_2
_geom_angle_atom_site_label_3
_geom_angle_site_symmetry_1
_geom_angle_site_symmetry_3
_geom_angle
N2 B1 C13A . . 103.35(13)
N2 B1 C7A . . 109.20(14)
C13A B1 C7A . . 115.34(14)
N2 B1 C1A . . 108.99(14)
C13A B1 C1A . . 114.71(15)
C7A B1 C1A . . 105.11(14)
O1 C1 N1 . . 120.01(16)
O1 C1 C2 . . 123.87(16)
N1 C1 C2 . . 116.11(15)
C3 C2 C7 . . 120.93(16)
C3 C2 C1 . . 119.05(16)
C7 C2 C1 . . 120.01(15)
C2 C3 C4 . . 120.27(16)
C2 C3 H3 . . 119.9
C4 C3 H3 . . 119.9
C6 C4 C3 3_576 . 120.07(16)
C6 C4 H4 3_576 . 120.0
C3 C4 H4 . . 120.0
O2 C5 N1 . . 120.20(16)
O2 C5 C6 . . 123.95(16)
N1 C5 C6 . . 115.85(15)
C4 C6 C7 3_576 . 120.68(16)
C4 C6 C5 3_576 . 119.37(15)
C7 C6 C5 . . 119.95(15)
C6 C7 C2 . . 121.94(16)
C6 C7 C7 . 3_576 119.30(19)
C2 C7 C7 . 3_576 118.75(19)
N2 C8 C9 . . 121.71(16)
N2 C8 H8 . . 119.1
C9 C8 H8 . . 119.1
C8 C9 C10 . . 120.28(16)
C8 C9 N1 . . 118.48(15)
C10 C9 N1 . . 121.22(15)
C9 C10 C11 . . 117.86(16)
C9 C10 H10 . . 121.1
C11 C10 H10 . . 121.1
C12 C11 C10 . . 119.73(16)
C12 C11 H11 . . 120.1
C10 C11 H11 . . 120.1
N2 C12 C11 . . 121.86(16)
N2 C12 H12 . . 119.1
C11 C12 H12 . . 119.1
C6A C1A C2A . . 112.97(16)
C6A C1A B1 . . 128.76(15)
C2A C1A B1 . . 117.80(16)
F2A C2A C3A . . 116.56(17)
F2A C2A C1A . . 118.73(17)
C3A C2A C1A . . 124.71(19)
F3A C3A C4A . . 119.90(19)
F3A C3A C2A . . 121.1(2)
C4A C3A C2A . . 119.05(18)
F4A C4A C3A . . 121.1(2)
F4A C4A C5A . . 119.4(2)
C3A C4A C5A . . 119.58(18)
F5A C5A C4A . . 120.32(18)
F5A C5A C6A . . 120.08(18)
C4A C5A C6A . . 119.56(19)
F6A C6A C5A . . 114.47(17)
F6A C6A C1A . . 121.39(15)
C5A C6A C1A . . 124.10(17)
C8A C7A C12A . . 113.59(16)
C8A C7A B1 . . 126.22(16)
C12A C7A B1 . . 119.74(15)
F8A C8A C9A . . 115.43(17)
F8A C8A C7A . . 120.93(16)
C9A C8A C7A . . 123.62(18)
F9A C9A C10A . . 119.66(17)
F9A C9A C8A . . 120.47(18)
C10A C9A C8A . . 119.86(18)
F10A C10A C9A . . 120.54(18)
F10A C10A C11A . . 120.29(18)
C9A C10A C11A . . 119.17(17)
F11A C11A C10A . . 120.11(16)
F11A C11A C12A . . 120.62(17)
C10A C11A C12A . . 119.26(17)
F12A C12A C11A . . 115.91(16)
F12A C12A C7A . . 119.60(15)
C11A C12A C7A . . 124.49(17)
C14A C13A C18A . . 113.15(17)
C14A C13A B1 . . 127.05(17)
C18A C13A B1 . . 119.66(16)
F14A C14A C15A . . 114.82(17)
F14A C14A C13A . . 121.20(16)
C15A C14A C13A . . 123.97(19)
F15A C15A C16A . . 120.14(18)
F15A C15A C14A . . 119.9(2)
C16A C15A C14A . . 119.89(19)
F16A C16A C15A . . 120.5(2)
F16A C16A C17A . . 120.4(2)
C15A C16A C17A . . 119.12(18)
F17A C17A C18A . . 121.1(2)
F17A C17A C16A . . 119.84(19)
C18A C17A C16A . . 119.1(2)
F18A C18A C17A . . 116.44(18)
F18A C18A C13A . . 118.79(17)
C17A C18A C13A . . 124.77(19)
C2S C1S C6S . . 118.12(18)
C2S C1S C7S . . 120.70(19)
C6S C1S C7S . . 121.18(19)
C1S C2S C3S . . 121.53(18)
C1S C2S H2S . . 119.2
C3S C2S H2S . . 119.2
C4S C3S C2S . . 118.78(18)
C4S C3S C8S . . 120.48(18)
C2S C3S C8S . . 120.73(18)
C3S C4S C5S . . 121.26(18)
C3S C4S H4S . . 119.4
C5S C4S H4S . . 119.4
C6S C5S C4S . . 118.43(18)
C6S C5S C9S . . 121.90(19)
C4S C5S C9S . . 119.67(19)
C5S C6S C1S . . 121.87(18)
C5S C6S H6S . . 119.1
C1S C6S H6S . . 119.1
C1S C7S H7Z . . 109.5
C1S C7S H7Y . . 109.5
H7Z C7S H7Y . . 109.5
C1S C7S H7X . . 109.5
H7Z C7S H7X . . 109.5
H7Y C7S H7X . . 109.5
C3S C8S H8Z . . 109.5
C3S C8S H8X . . 109.5
H8Z C8S H8X . . 109.5
C3S C8S H8Y . . 109.5
H8Z C8S H8Y . . 109.5
H8X C8S H8Y . . 109.5
C5S C9S H9Z . . 109.5
C5S C9S H9Y . . 109.5
H9Z C9S H9Y . . 109.5
C5S C9S H9X . . 109.5
H9Z C9S H9X . . 109.5
H9Y C9S H9X . . 109.5
C5 N1 C1 . . 126.13(14)
C5 N1 C9 . . 117.39(14)
C1 N1 C9 . . 116.48(14)
C8 N2 C12 . . 118.51(15)
C8 N2 B1 . . 117.21(14)
C12 N2 B1 . . 124.28(14)

loop_
_geom_bond_atom_site_label_1
_geom_bond_atom_site_label_2
_geom_bond_site_symmetry_2
_geom_bond_distance
B1 N2 . 1.629(2)
B1 C13A . 1.641(3)
B1 C7A . 1.643(2)
B1 C1A . 1.648(3)
C1 O1 . 1.211(2)
C1 N1 . 1.415(2)
C1 C2 . 1.473(2)
C2 C3 . 1.376(2)
C2 C7 . 1.413(2)
C3 C4 . 1.400(3)
C3 H3 . 0.95
C4 C6 3_576 1.378(2)
C4 H4 . 0.95
C5 O2 . 1.211(2)
C5 N1 . 1.411(2)
C5 C6 . 1.483(2)
C6 C4 3_576 1.378(2)
C6 C7 . 1.413(2)
C7 C7 3_576 1.413(3)
C8 N2 . 1.346(2)
C8 C9 . 1.370(2)
C8 H8 . 0.95
C9 C10 . 1.379(2)
C9 N1 . 1.437(2)
C10 C11 . 1.385(3)
C10 H10 . 0.95
C11 C12 . 1.374(2)
C11 H11 . 0.95
C12 N2 . 1.350(2)
C12 H12 . 0.95
C1A C6A . 1.388(3)
C1A C2A . 1.396(2)
C2A F2A . 1.350(2)
C2A C3A . 1.376(3)
C3A F3A . 1.340(2)
C3A C4A . 1.367(3)
C4A F4A . 1.343(2)
C4A C5A . 1.368(3)
C5A F5A . 1.348(2)
C5A C6A . 1.382(3)
C6A F6A . 1.356(2)
C7A C8A . 1.387(3)
C7A C12A . 1.390(2)
C8A F8A . 1.349(2)
C8A C9A . 1.383(3)
C9A F9A . 1.342(2)
C9A C10A . 1.370(3)
C10A F10A . 1.336(2)
C10A C11A . 1.372(3)
C11A F11A . 1.342(2)
C11A C12A . 1.376(2)
C12A F12A . 1.359(2)
C13A C14A . 1.387(3)
C13A C18A . 1.393(3)
C14A F14A . 1.354(2)
C14A C15A . 1.386(3)
C15A F15A . 1.346(2)
C15A C16A . 1.365(3)
C16A F16A . 1.340(2)
C16A C17A . 1.379(3)
C17A F17A . 1.338(2)
C17A C18A . 1.376(3)
C18A F18A . 1.353(2)
C1S C2S . 1.390(3)
C1S C6S . 1.393(3)
C1S C7S . 1.504(3)
C2S C3S . 1.390(3)
C2S H2S . 0.95
C3S C4S . 1.386(3)
C3S C8S . 1.512(3)
C4S C5S . 1.396(3)
C4S H4S . 0.95
C5S C6S . 1.384(3)
C5S C9S . 1.508(3)
C6S H6S . 0.95
C7S H7Z . 0.98
C7S H7Y . 0.98
C7S H7X . 0.98
C8S H8Z . 0.98
C8S H8X . 0.98
C8S H8Y . 0.98
C9S H9Z . 0.98
C9S H9Y . 0.98
C9S H9X . 0.98
